data_9012748
loop_
_publ_author_name
'Rastsvetaeva, R. K.'
'Organova, N. I.'
'Rozhdestvenskaya, I. V.'
'Shlyukova, Z. V.'
'Chukanov, N. V.'

_publ_section_title
;Crystal structure of oxonium mineral of the nenadkevichite-labuntsovite group
 from Khibiny massif Locality: Khibinpakhchorr mountain, Khibiny massif, Kola
 Peninsula, Russia
;
_journal_name_full 'Doklady Chemistry'
_journal_page_first 52
_journal_page_last 56
_journal_volume 371
_journal_year 2000
_chemical_compound_source 'Khibinpakhchorr mountain, Khibiny massif, Kola Peninsula, Russia'
_chemical_formula_sum 'Ba0.08 Fe0.02 H11.94 K0.44 Na1.09 Nb1.8 O32.44 Si8 Sr0.2 Ti2.2'
_chemical_name_mineral Tsepinite-Na
_space_group_IT_number 8
_symmetry_space_group_name_Hall 'C -2y'
_symmetry_space_group_name_H-M 'C 1 m 1'
_cell_angle_alpha 90
_cell_angle_beta 117.40
_cell_angle_gamma 90
_cell_formula_units_Z 2
_cell_length_a 14.604
_cell_length_b 14.274
_cell_length_c 7.933
_cell_volume 1468.174
_database_code_amcsd 0012504
_exptl_crystal_density_diffrn 2.489
_cod_original_cell_volume 1468.175
_cod_original_formula_sum 'Na1.09 K.44 O32.44 Ba.08 Sr.2 Fe.02 (Ti2.2 Nb1.8) Si8 H11.94'
_cod_database_code 9012748

loop_
_space_group_symop_operation_xyz
x,y,z
1/2+x,1/2+y,z
x,-y,z
1/2+x,1/2-y,z

loop_
_atom_site_label
_atom_site_fract_x
_atom_site_fract_y
_atom_site_fract_z
_atom_site_occupancy
_atom_site_U_iso_or_equiv
_atom_site_type_symbol
_atom_site_attached_hydrogens
Na1 0.77000 0.00000 0.47500 0.47000 0.06713 Na 0
Na2 0.27500 0.00000 0.48500 0.62000 0.07852 Na 0
K 0.08200 0.00000 0.30100 0.38000 0.07219 K 0
Wat 0.08200 0.00000 0.30100 0.22000 0.07219 O 2
Ba 0.89200 0.00000 0.63100 0.08000 0.04053 Ba 0
Sr 0.01500 0.00000 0.49500 0.20000 0.05319 Sr 0
Fe 0.01500 0.00000 0.49500 0.02000 0.05319 Fe 0
TiM1 0.00970 0.76430 0.49150 0.70000 0.02913 Ti 0
NbM1 0.00970 0.76430 0.49150 0.30000 0.02913 Nb 0
NbM2 0.76240 0.74870 0.48680 0.60000 0.03926 Nb 0
TiM2 0.76240 0.74870 0.48680 0.40000 0.03926 Ti 0
Si1 0.21700 0.88960 0.78000 1.00000 0.02406 Si 0
Si2 0.69820 0.88970 0.74980 1.00000 0.01646 Si 0
Si3 0.81080 0.89010 0.19260 1.00000 0.01520 Si 0
Si4 0.32770 0.88960 0.22650 1.00000 0.02153 Si 0
O-H31 0.50700 0.80900 0.98500 0.32000 0.09879 O 1
KOH31 0.50700 0.80900 0.98500 0.03000 0.09879 K 0
O-H32 -0.00800 0.82100 0.00100 0.26000 0.12412 O 1
O-H33 0.09600 0.76010 -0.01600 0.39000 0.11019 O 1
O1 0.91640 0.75810 0.58900 1.00000 0.01773 O 0
O2 0.93060 0.86420 0.30600 1.00000 0.03673 O 0
O3 0.26000 0.86500 0.32600 1.00000 0.04939 O 0
O4 0.27450 0.82600 0.69800 1.00000 0.05699 O 0
O5 0.44020 0.82950 0.30300 1.00000 0.02533 O 0
O6 0.36150 0.00000 0.25200 1.00000 0.02660 O 0
O7 0.25690 0.87700 -0.00200 1.00000 0.05573 O 0
O8 0.22410 0.00000 0.75200 1.00000 0.04433 O 0
O9 0.11820 0.76820 0.38300 1.00000 0.03800 O 0
O10 0.09410 0.86470 0.66000 1.00000 0.03293 O 0
O11 0.76230 0.85930 0.63000 1.00000 0.00887 O 0
O12 0.74090 0.83520 0.27000 1.00000 0.01393 O 0
O13 0.59650 0.83040 0.68300 1.00000 0.02786 O 0
O14 0.67910 0.00000 0.73400 1.00000 0.02533 O 0
O15 0.77330 0.86440 0.97200 1.00000 0.02153 O 0
O16 0.77900 0.00000 0.19500 1.00000 0.04179 O 0
Wat1 0.44500 0.00000 0.69100 1.00000 0.04053 O 2
Wat2 0.02300 0.00000 0.05700 0.37000 0.11019 O 2
Wat3 0.55200 0.00000 0.17100 0.71000 0.12538 O 2
Wat4 -0.02100 0.00000 0.78300 0.20000 0.09499 O 2

loop_
_cod_changelog_entry_id
_cod_changelog_entry_author
_cod_changelog_entry_date
_cod_changelog_entry_text
1
;cod-tools version 3.8.0
Id: cif_guess_AMCSD_atom_types 9581 2023-05-17 12:35:41Z saulius
;
2023-05-18T11:42:11+03:00
;Derived atom types and hydrogen counts
from atom names that follow the AMCSD naming convention
(Wat == water, O-H == hydroxyl).
;

loop_
_cod_related_entry_id
_cod_related_entry_database
_cod_related_entry_code
1 AMCSD 0012504
